data_4312594
loop_
_publ_author_name
'Ulrich Cremer'
'Ingo Pantenburg'
'Uwe Ruschewitz'

_publ_contact_author_address
;
        Institut f\"ur Anorganische Chemie
        Universit\"at zu K\"oln
        Greinstra\&se 6
        D-50939 K\"oln
        Germany
;
_publ_contact_author_email uwe.ruschewitz@uni-koeln.de
_publ_contact_author_fax '+49 221 470 4899'
_publ_contact_author_name
;
        Prof. Dr. U. Ruschewitz
;
_publ_contact_author_phone '+49 221 470 3285'
_publ_section_title
;
 The Diammoniates of Dipotassiumtetraethinylozincate and -cadmate:
 K~2~M(C~2~H)~4~ 2NH~3~ (M = Zn, Cd)
;
_journal_name_full 'Inorganic Chemistry'
_journal_page_first 7716
_journal_page_last 7718
_journal_paper_doi 10.1021/ic034629p
_journal_volume 42
_journal_year 2003
_chemical_formula_structural 'K2Cd(C2H)4 2NH3'
_chemical_formula_sum 'C8 H10 Cd K2 N2'
_chemical_formula_weight 324.78
_chemical_name_systematic
;
 ?
;
_space_group_IT_number 15
_symmetry_cell_setting monoclinic
_symmetry_space_group_name_Hall '-I 2ya'
_symmetry_space_group_name_H-M 'I 1 2/a 1'
_atom_sites_solution_hydrogens geom
_atom_sites_solution_primary direct
_atom_sites_solution_secondary difmap
_audit_creation_method SHELXL
_cell_angle_alpha 90
_cell_angle_beta 98.939(12)
_cell_angle_gamma 90
_cell_formula_units_Z 4
_cell_length_a 7.4440(11)
_cell_length_b 12.619(3)
_cell_length_c 14.304(2)
_cell_measurement_temperature 170(2)
_cell_volume 1327.3(4)
_computing_structure_refinement 'SHELXL-93 (Sheldrick, 1993)'
_diffrn_ambient_temperature 170(2)
_diffrn_radiation_monochromator graphite
_diffrn_radiation_source 'fine-focus sealed tube'
_diffrn_radiation_type MoK\a
_diffrn_radiation_wavelength 0.71073
_diffrn_reflns_av_R_equivalents 0.0700
_diffrn_reflns_av_sigmaI/netI 0.0515
_diffrn_reflns_limit_h_max 10
_diffrn_reflns_limit_h_min -10
_diffrn_reflns_limit_k_max 18
_diffrn_reflns_limit_k_min -18
_diffrn_reflns_limit_l_max 21
_diffrn_reflns_limit_l_min -18
_diffrn_reflns_number 5001
_diffrn_reflns_theta_max 25.99
_diffrn_reflns_theta_min 2.16
_exptl_absorpt_coefficient_mu 2.235
_exptl_absorpt_correction_T_max 0.6888
_exptl_absorpt_correction_T_min 0.4633
_exptl_absorpt_correction_type numerical
_exptl_crystal_colour colourless
_exptl_crystal_density_diffrn 1.625
_exptl_crystal_description columm
_exptl_crystal_F_000 632
_exptl_crystal_size_max 0.3
_exptl_crystal_size_mid 0.2
_exptl_crystal_size_min 0.1
_refine_diff_density_max 0.862
_refine_diff_density_min -0.955
_refine_diff_density_rms 0.164
_refine_ls_extinction_coef 0.0005(2)
_refine_ls_extinction_expression Fc^*^=kFc[1+0.001xFc^2^\l^3^/sin(2\q)]^-1/4^
_refine_ls_extinction_method SHELXL
_refine_ls_goodness_of_fit_all 1.050
_refine_ls_goodness_of_fit_obs 0.957
_refine_ls_matrix_type full
_refine_ls_number_parameters 83
_refine_ls_number_reflns 1260
_refine_ls_number_restraints 0
_refine_ls_restrained_S_all 1.050
_refine_ls_restrained_S_obs 0.957
_refine_ls_R_factor_all 0.0353
_refine_ls_R_factor_obs 0.0221
_refine_ls_shift/esd_max 0.001
_refine_ls_shift/esd_mean 0.000
_refine_ls_structure_factor_coef Fsqd
_refine_ls_weighting_details 'w=1/[\s^2^(Fo^2^)+(0.0145P)^2^] where P=(Fo^2^+2Fc^2^)/3'
_refine_ls_weighting_scheme calc
_refine_ls_wR_factor_all 0.0453
_refine_ls_wR_factor_obs 0.0376
_reflns_number_observed 1060
_reflns_number_total 1261
_reflns_observed_criterion >2sigma(I)
_cod_data_source_file ic034629psi20030606_090554.cif
_cod_data_source_block k2cdc2h4
_cod_depositor_comments
;
The following automatic conversions were performed:

'_refine_ls_weighting_scheme' value 'calc
w=1/[\s^2^(Fo^2^)+(0.0145P)^2^] where P=(Fo^2^+2Fc^2^)/3' was changed
to 'calc'. New tag '_refine_ls_weighting_details' was created. The
value of the new tag was set to 'w=1/[\s^2^(Fo^2^)+(0.0145P)^2^]
where P=(Fo^2^+2Fc^2^)/3'.

Automatic conversion script
Id: cif_fix_values 3143 2015-03-26 13:38:13Z robertas 
;
_cod_database_code 4312594

loop_
_symmetry_equiv_pos_as_xyz
'x, y, z'
'-x+1/2, y, -z'
'x+1/2, y+1/2, z+1/2'
'-x+1, y+1/2, -z+1/2'
'-x, -y, -z'
'x-1/2, -y, z'
'-x+1/2, -y+1/2, -z+1/2'
'x, -y+1/2, z+1/2'

loop_
_atom_site_aniso_label
_atom_site_aniso_U_11
_atom_site_aniso_U_22
_atom_site_aniso_U_33
_atom_site_aniso_U_23
_atom_site_aniso_U_13
_atom_site_aniso_U_12
Cd1 0.0201(2) 0.0229(2) 0.0187(2) 0.000 0.00392(12) 0.000
K1 0.0392(7) 0.0362(6) 0.0240(5) 0.0099(4) 0.0050(5) 0.0031(5)
K2 0.0185(5) 0.0251(5) 0.0303(5) 0.000 0.0027(4) 0.000
N1 0.091(4) 0.042(2) 0.041(2) 0.006(2) 0.006(2) -0.012(2)
C11 0.021(2) 0.025(2) 0.0215(14) 0.0038(12) 0.0013(13) -0.0001(13)
C12 0.027(2) 0.034(2) 0.0241(15) -0.0010(15) 0.0067(14) 0.005(2)
C21 0.023(2) 0.024(2) 0.030(2) 0.0011(13) 0.0078(15) -0.0013(14)
C22 0.038(2) 0.035(2) 0.050(2) -0.004(2) -0.011(2) -0.005(2)

loop_
_atom_site_label
_atom_site_type_symbol
_atom_site_fract_x
_atom_site_fract_y
_atom_site_fract_z
_atom_site_U_iso_or_equiv
_atom_site_thermal_displace_type
_atom_site_occupancy
_atom_site_calc_flag
_atom_site_refinement_flags
_atom_site_disorder_group
Cd1 Cd 1.2500 0.17975(3) 1.0000 0.02047(12) Uani 1 d S .
K1 K 1.2500 0.2500 0.7500 0.0331(3) Uani 1 d S .
K2 K 1.7500 0.11757(8) 1.0000 0.0248(2) Uani 1 d S .
N1 N 1.4372(10) 0.4119(4) 0.8794(3) 0.0585(13) Uani 1 d . .
H1 H 1.4809(75) 0.3865(47) 0.9277(41) 0.076(18) Uiso 1 d . .
H2 H 1.4786(83) 0.4722(52) 0.8700(37) 0.086(20) Uiso 1 d . .
H3 H 1.3440(134) 0.4206(83) 0.8970(63) 0.176(52) Uiso 1 d . .
C11 C 1.3713(4) 0.0812(2) 0.8962(2) 0.0226(7) Uani 1 d . .
C12 C 1.4343(5) 0.0274(3) 0.8404(2) 0.0280(7) Uani 1 d . .
H12 H 1.4866(62) -0.0103(36) 0.7989(29) 0.060(14) Uiso 1 d . .
C21 C 1.4774(5) 0.2704(3) 1.0864(2) 0.0254(7) Uani 1 d . .
C22 C 1.6026(6) 0.3044(3) 1.1389(3) 0.0429(10) Uani 1 d . .
H22 H 1.6962(71) 0.3267(40) 1.1762(32) 0.075(16) Uiso 1 d . .

loop_
_atom_type_symbol
_atom_type_description
_atom_type_scat_dispersion_real
_atom_type_scat_dispersion_imag
_atom_type_scat_source
C C 0.0033 0.0016 'International Tables Vol C Tables 4.2.6.8 and 6.1.1.4'
H H 0.0000 0.0000 'International Tables Vol C Tables 4.2.6.8 and 6.1.1.4'
N N 0.0061 0.0033 'International Tables Vol C Tables 4.2.6.8 and 6.1.1.4'
K K 0.2009 0.2494 'International Tables Vol C Tables 4.2.6.8 and 6.1.1.4'
Cd Cd -0.8075 1.2024 'International Tables Vol C Tables 4.2.6.8 and 6.1.1.4'

loop_
_geom_angle_atom_site_label_1
_geom_angle_atom_site_label_2
_geom_angle_atom_site_label_3
_geom_angle
_geom_angle_site_symmetry_1
_geom_angle_site_symmetry_3
_geom_angle_publ_flag
C11 Cd1 C11 112.3(2) . 2_757 no
C11 Cd1 C21 105.41(11) . 2_757 no
C11 Cd1 C21 107.53(12) 2_757 2_757 no
C11 Cd1 C21 107.53(12) . . no
C11 Cd1 C21 105.41(11) 2_757 . no
C21 Cd1 C21 118.8(2) 2_757 . no
C11 Cd1 K1 147.20(7) . 2_757 no
C11 Cd1 K1 55.07(7) 2_757 2_757 no
C21 Cd1 K1 107.32(9) 2_757 2_757 no
C21 Cd1 K1 57.14(9) . 2_757 no
C11 Cd1 K1 55.07(7) . . no
C11 Cd1 K1 147.20(7) 2_757 . no
C21 Cd1 K1 57.14(9) 2_757 . no
C21 Cd1 K1 107.32(9) . . no
K1 Cd1 K1 152.156(12) 2_757 . no
C11 Cd1 K2 56.14(8) . 5_857 no
C11 Cd1 K2 56.14(8) 2_757 5_857 no
C21 Cd1 K2 120.59(8) 2_757 5_857 no
C21 Cd1 K2 120.59(8) . 5_857 no
K1 Cd1 K2 103.922(6) 2_757 5_857 no
K1 Cd1 K2 103.922(6) . 5_857 no
C11 Cd1 K2 52.27(7) . . no
C11 Cd1 K2 112.46(8) 2_757 . no
C21 Cd1 K2 139.33(9) 2_757 . no
C21 Cd1 K2 56.74(9) . . no
K1 Cd1 K2 101.374(11) 2_757 . no
K1 Cd1 K2 84.379(12) . . no
K2 Cd1 K2 78.10(2) 5_857 . no
C11 Cd1 K2 112.46(8) . 1_455 no
C11 Cd1 K2 52.27(7) 2_757 1_455 no
C21 Cd1 K2 56.74(9) 2_757 1_455 no
C21 Cd1 K2 139.33(9) . 1_455 no
K1 Cd1 K2 84.379(11) 2_757 1_455 no
K1 Cd1 K2 101.374(12) . 1_455 no
K2 Cd1 K2 78.10(2) 5_857 1_455 no
K2 Cd1 K2 156.19(3) . 1_455 no
N1 K1 N1 180.0 . 7_756 no
N1 K1 C11 90.42(11) . 7_756 no
N1 K1 C11 89.58(11) 7_756 7_756 no
N1 K1 C11 89.58(11) . . no
N1 K1 C11 90.42(11) 7_756 . no
C11 K1 C11 180.0 7_756 . no
N1 K1 C21 105.65(13) . 8_554 no
N1 K1 C21 74.35(13) 7_756 8_554 no
C11 K1 C21 71.10(9) 7_756 8_554 no
C11 K1 C21 108.90(9) . 8_554 no
N1 K1 C21 74.35(13) . 2_757 no
N1 K1 C21 105.65(13) 7_756 2_757 no
C11 K1 C21 108.90(9) 7_756 2_757 no
C11 K1 C21 71.10(9) . 2_757 no
C21 K1 C21 180.0 8_554 2_757 no
N1 K1 C12 102.47(12) . . no
N1 K1 C12 77.53(12) 7_756 . no
C11 K1 C12 158.75(8) 7_756 . no
C11 K1 C12 21.25(8) . . no
C21 K1 C12 89.01(8) 8_554 . no
C21 K1 C12 90.99(8) 2_757 . no
N1 K1 C12 77.53(12) . 7_756 no
N1 K1 C12 102.47(12) 7_756 7_756 no
C11 K1 C12 21.25(8) 7_756 7_756 no
C11 K1 C12 158.75(8) . 7_756 no
C21 K1 C12 90.99(8) 8_554 7_756 no
C21 K1 C12 89.01(8) 2_757 7_756 no
C12 K1 C12 180.0 . 7_756 no
N1 K1 C22 96.36(15) . 8_554 no
N1 K1 C22 83.64(15) 7_756 8_554 no
C11 K1 C22 89.32(9) 7_756 8_554 no
C11 K1 C22 90.68(9) . 8_554 no
C21 K1 C22 20.72(8) 8_554 8_554 no
C21 K1 C22 159.28(8) 2_757 8_554 no
C12 K1 C22 72.68(9) . 8_554 no
C12 K1 C22 107.32(9) 7_756 8_554 no
N1 K1 C22 83.64(15) . 2_757 no
N1 K1 C22 96.36(15) 7_756 2_757 no
C11 K1 C22 90.68(9) 7_756 2_757 no
C11 K1 C22 89.32(9) . 2_757 no
C21 K1 C22 159.28(8) 8_554 2_757 no
C21 K1 C22 20.72(8) 2_757 2_757 no
C12 K1 C22 107.32(9) . 2_757 no
C12 K1 C22 72.68(9) 7_756 2_757 no
C22 K1 C22 180.0 8_554 2_757 no
N1 K1 Cd1 68.27(9) . . no
N1 K1 Cd1 111.73(9) 7_756 . no
C11 K1 Cd1 142.75(6) 7_756 . no
C11 K1 Cd1 37.25(6) . . no
C21 K1 Cd1 142.56(6) 8_554 . no
C21 K1 Cd1 37.44(6) 2_757 . no
C12 K1 Cd1 58.50(6) . . no
C12 K1 Cd1 121.50(6) 7_756 . no
C22 K1 Cd1 122.02(6) 8_554 . no
C22 K1 Cd1 57.98(6) 2_757 . no
N1 K1 Cd1 111.73(9) . 7_756 no
N1 K1 Cd1 68.27(9) 7_756 7_756 no
C11 K1 Cd1 37.25(6) 7_756 7_756 no
C11 K1 Cd1 142.75(6) . 7_756 no
C21 K1 Cd1 37.45(6) 8_554 7_756 no
C21 K1 Cd1 142.55(6) 2_757 7_756 no
C12 K1 Cd1 121.50(6) . 7_756 no
C12 K1 Cd1 58.50(6) 7_756 7_756 no
C22 K1 Cd1 57.98(6) 8_554 7_756 no
C22 K1 Cd1 122.02(6) 2_757 7_756 no
Cd1 K1 Cd1 180.0 . 7_756 no
N1 K1 H3 15.0(19) . . no
N1 K1 H3 165.0(19) 7_756 . no
C11 K1 H3 89.5(18) 7_756 . no
C11 K1 H3 90.5(18) . . no
C21 K1 H3 119.4(20) 8_554 . no
C21 K1 H3 60.6(20) 2_757 . no
C12 K1 H3 107.3(18) . . no
C12 K1 H3 72.7(18) 7_756 . no
C22 K1 H3 111.3(20) 8_554 . no
C22 K1 H3 68.7(20) 2_757 . no
Cd1 K1 H3 61.9(19) . . no
Cd1 K1 H3 118.1(19) 7_756 . no
C11 K2 C11 162.46(12) . 2_857 no
C11 K2 C11 87.76(7) . 6_655 no
C11 K2 C11 78.11(8) 2_857 6_655 no
C11 K2 C11 78.11(8) . 5_857 no
C11 K2 C11 87.76(7) 2_857 5_857 no
C11 K2 C11 72.93(12) 6_655 5_857 no
C11 K2 C21 120.35(8) . 2_857 no
C11 K2 C21 71.29(9) 2_857 2_857 no
C11 K2 C21 93.05(9) 6_655 2_857 no
C11 K2 C21 157.03(9) 5_857 2_857 no
C11 K2 C21 71.29(9) . . no
C11 K2 C21 120.35(8) 2_857 . no
C11 K2 C21 157.03(9) 6_655 . no
C11 K2 C21 93.05(9) 5_857 . no
C21 K2 C21 105.48(13) 2_857 . no
C11 K2 C12 145.13(9) . 2_857 no
C11 K2 C12 21.84(9) 2_857 2_857 no
C11 K2 C12 79.62(8) 6_655 2_857 no
C11 K2 C12 67.15(9) 5_857 2_857 no
C21 K2 C12 92.87(9) 2_857 2_857 no
C21 K2 C12 112.20(8) . 2_857 no
C11 K2 C12 21.84(9) . . no
C11 K2 C12 145.13(9) 2_857 . no
C11 K2 C12 67.15(9) 6_655 . no
C11 K2 C12 79.62(8) 5_857 . no
C21 K2 C12 112.20(8) 2_857 . no
C21 K2 C12 92.87(9) . . no
C12 K2 C12 138.61(13) 2_857 . no
C11 K2 C22 100.45(9) . 2_857 no
C11 K2 C22 91.81(9) 2_857 2_857 no
C11 K2 C22 97.86(9) 6_655 2_857 no
C11 K2 C22 170.67(9) 5_857 2_857 no
C21 K2 C22 20.52(9) 2_857 2_857 no
C21 K2 C22 95.21(10) . 2_857 no
C12 K2 C22 113.33(9) 2_857 2_857 no
C12 K2 C22 95.60(9) . 2_857 no
C11 K2 C22 91.81(9) . . no
C11 K2 C22 100.45(9) 2_857 . no
C11 K2 C22 170.67(10) 6_655 . no
C11 K2 C22 97.86(9) 5_857 . no
C21 K2 C22 95.21(10) 2_857 . no
C21 K2 C22 20.52(9) . . no
C12 K2 C22 95.60(9) 2_857 . no
C12 K2 C22 113.33(9) . . no
C22 K2 C22 91.38(15) 2_857 . no
C11 K2 C12 91.82(9) . 6_655 no
C11 K2 C12 78.65(8) 2_857 6_655 no
C11 K2 C12 20.75(9) 6_655 6_655 no
C11 K2 C12 93.67(9) 5_857 6_655 no
C21 K2 C12 73.47(9) 2_857 6_655 no
C21 K2 C12 160.09(8) . 6_655 no
C12 K2 C12 87.67(8) 2_857 6_655 no
C12 K2 C12 69.99(6) . 6_655 no
C22 K2 C12 77.12(10) 2_857 6_655 no
C22 K2 C12 168.39(10) . 6_655 no
C11 K2 C12 78.65(8) . 5_857 no
C11 K2 C12 91.82(9) 2_857 5_857 no
C11 K2 C12 93.67(9) 6_655 5_857 no
C11 K2 C12 20.75(9) 5_857 5_857 no
C21 K2 C12 160.09(8) 2_857 5_857 no
C21 K2 C12 73.47(9) . 5_857 no
C12 K2 C12 69.99(6) 2_857 5_857 no
C12 K2 C12 87.67(8) . 5_857 no
C22 K2 C12 168.39(10) 2_857 5_857 no
C22 K2 C12 77.12(10) . 5_857 no
C12 K2 C12 114.42(13) 6_655 5_857 no
K1 N1 H1 111.1(42) . . no
K1 N1 H2 132.5(36) . . no
H1 N1 H2 113.5(55) . . no
K1 N1 H3 86.8(71) . . no
H1 N1 H3 92.3(69) . . no
H2 N1 H3 106.9(82) . . no
C12 C11 Cd1 179.1(3) . . no
C12 C11 K2 88.9(2) . . no
Cd1 C11 K2 91.82(9) . . no
C12 C11 K1 92.5(2) . . no
Cd1 C11 K1 87.67(10) . . no
K2 C11 K1 112.95(10) . . no
C12 C11 K2 91.9(2) . 5_857 no
Cd1 C11 K2 87.39(10) . 5_857 no
K2 C11 K2 101.89(8) . 5_857 no
K1 C11 K2 144.93(11) . 5_857 no
C11 C12 K2 69.2(2) . . no
C11 C12 K1 66.2(2) . . no
K2 C12 K1 100.98(10) . . no
C11 C12 K2 67.3(2) . 5_857 no
K2 C12 K2 92.33(8) . 5_857 no
K1 C12 K2 122.54(11) . 5_857 no
C11 C12 H12 176.8(31) . . no
K2 C12 H12 108.3(28) . . no
K1 C12 H12 112.9(27) . . no
K2 C12 H12 115.1(30) 5_857 . no
C22 C21 Cd1 170.3(3) . . no
C22 C21 K1 91.1(3) . 2_757 no
Cd1 C21 K1 85.41(11) . 2_757 no
C22 C21 K2 88.9(3) . . no
Cd1 C21 K2 87.10(10) . . no
K1 C21 K2 134.21(11) 2_757 . no
C21 C22 K1 68.2(3) . 2_757 no
C21 C22 K2 70.6(3) . . no
K1 C22 K2 119.18(12) 2_757 . no
C21 C22 H22 177.3(35) . . no
K1 C22 H22 113.3(34) 2_757 . no
K2 C22 H22 106.7(35) . . no

loop_
_geom_bond_atom_site_label_1
_geom_bond_atom_site_label_2
_geom_bond_distance
_geom_bond_site_symmetry_2
_geom_bond_publ_flag
Cd1 C11 2.232(3) . no
Cd1 C11 2.232(3) 2_757 no
Cd1 C21 2.247(3) 2_757 no
Cd1 C21 2.247(3) . no
Cd1 K1 3.6843(5) 2_757 no
Cd1 K1 3.6842(5) . no
Cd1 K2 3.7518(13) 5_857 no
Cd1 K2 3.8038(6) . no
Cd1 K2 3.8038(6) 1_455 no
K1 N1 2.956(4) . no
K1 N1 2.956(4) 7_756 no
K1 C11 3.023(3) 7_756 no
K1 C11 3.023(3) . no
K1 C21 3.105(4) 8_554 no
K1 C21 3.105(4) 2_757 no
K1 C12 3.300(4) . no
K1 C12 3.300(4) 7_756 no
K1 C22 3.343(5) 8_554 no
K1 C22 3.343(5) 2_757 no
K1 Cd1 3.6843(5) 7_756 no
K1 H3 3.01(10) . no
K2 C11 3.010(3) . no
K2 C11 3.010(3) 2_857 no
K2 C11 3.119(3) 6_655 no
K2 C11 3.119(3) 5_857 no
K2 C21 3.185(4) 2_857 no
K2 C21 3.185(4) . no
K2 C12 3.219(3) 2_857 no
K2 C12 3.219(3) . no
K2 C22 3.375(4) 2_857 no
K2 C22 3.375(4) . no
K2 C12 3.378(4) 6_655 no
K2 C12 3.378(4) 5_857 no
N1 H1 0.79(6) . no
N1 H2 0.84(7) . no
N1 H3 0.78(10) . no
C11 C12 1.197(5) . no
C11 K2 3.119(3) 5_857 no
C12 K2 3.378(4) 5_857 no
C12 H12 0.90(5) . no
C21 C22 1.183(5) . no
C21 K1 3.105(4) 2_757 no
C22 K1 3.343(5) 2_757 no
C22 H22 0.86(5) . no

loop_
_geom_torsion_atom_site_label_1
_geom_torsion_atom_site_label_2
_geom_torsion_atom_site_label_3
_geom_torsion_atom_site_label_4
_geom_torsion
_geom_torsion_site_symmetry_1
_geom_torsion_site_symmetry_2
_geom_torsion_site_symmetry_3
_geom_torsion_site_symmetry_4
_geom_torsion_publ_flag
C11 Cd1 K1 N1 -120.7(2) . . . . no
C11 Cd1 K1 N1 162.5(2) 2_757 . . . no
C21 Cd1 K1 N1 92.5(2) 2_757 . . . no
C21 Cd1 K1 N1 -21.1(2) . . . . no
K1 Cd1 K1 N1 30.09(14) 2_757 . . . no
K2 Cd1 K1 N1 -149.91(14) 5_857 . . . no
K2 Cd1 K1 N1 -73.67(14) . . . . no
K2 Cd1 K1 N1 129.70(14) 1_455 . . . no
C11 Cd1 K1 N1 59.3(2) . . . 7_756 no
C11 Cd1 K1 N1 -17.5(2) 2_757 . . 7_756 no
C21 Cd1 K1 N1 -87.5(2) 2_757 . . 7_756 no
C21 Cd1 K1 N1 158.9(2) . . . 7_756 no
K1 Cd1 K1 N1 -149.91(14) 2_757 . . 7_756 no
K2 Cd1 K1 N1 30.09(14) 5_857 . . 7_756 no
K2 Cd1 K1 N1 106.33(14) . . . 7_756 no
K2 Cd1 K1 N1 -50.30(14) 1_455 . . 7_756 no
C11 Cd1 K1 C11 180.001(1) . . . 7_756 no
C11 Cd1 K1 C11 103.3(2) 2_757 . . 7_756 no
C21 Cd1 K1 C11 33.19(14) 2_757 . . 7_756 no
C21 Cd1 K1 C11 -80.38(13) . . . 7_756 no
K1 Cd1 K1 C11 -29.17(10) 2_757 . . 7_756 no
K2 Cd1 K1 C11 150.83(10) 5_857 . . 7_756 no
K2 Cd1 K1 C11 -132.94(10) . . . 7_756 no
K2 Cd1 K1 C11 70.44(10) 1_455 . . 7_756 no
C11 Cd1 K1 C11 0.000(1) . . . . no
C11 Cd1 K1 C11 -76.7(2) 2_757 . . . no
C21 Cd1 K1 C11 -146.82(14) 2_757 . . . no
C21 Cd1 K1 C11 99.62(13) . . . . no
K1 Cd1 K1 C11 150.83(10) 2_757 . . . no
K2 Cd1 K1 C11 -29.17(10) 5_857 . . . no
K2 Cd1 K1 C11 47.06(10) . . . . no
K2 Cd1 K1 C11 -109.56(10) 1_455 . . . no
C11 Cd1 K1 C21 -33.18(14) . . . 8_554 no
C11 Cd1 K1 C21 -109.9(2) 2_757 . . 8_554 no
C21 Cd1 K1 C21 180.0 2_757 . . 8_554 no
C21 Cd1 K1 C21 66.4(2) . . . 8_554 no
K1 Cd1 K1 C21 117.64(10) 2_757 . . 8_554 no
K2 Cd1 K1 C21 -62.36(10) 5_857 . . 8_554 no
K2 Cd1 K1 C21 13.88(10) . . . 8_554 no
K2 Cd1 K1 C21 -142.75(10) 1_455 . . 8_554 no
C11 Cd1 K1 C21 146.82(14) . . . 2_757 no
C11 Cd1 K1 C21 70.1(2) 2_757 . . 2_757 no
C21 Cd1 K1 C21 0.000(1) 2_757 . . 2_757 no
C21 Cd1 K1 C21 -113.6(2) . . . 2_757 no
K1 Cd1 K1 C21 -62.36(10) 2_757 . . 2_757 no
K2 Cd1 K1 C21 117.64(10) 5_857 . . 2_757 no
K2 Cd1 K1 C21 -166.12(10) . . . 2_757 no
K2 Cd1 K1 C21 37.25(10) 1_455 . . 2_757 no
C11 Cd1 K1 C12 0.38(12) . . . . no
C11 Cd1 K1 C12 -76.3(2) 2_757 . . . no
C21 Cd1 K1 C12 -146.44(12) 2_757 . . . no
C21 Cd1 K1 C12 100.00(12) . . . . no
K1 Cd1 K1 C12 151.21(7) 2_757 . . . no
K2 Cd1 K1 C12 -28.79(7) 5_857 . . . no
K2 Cd1 K1 C12 47.44(8) . . . . no
K2 Cd1 K1 C12 -109.18(8) 1_455 . . . no
C11 Cd1 K1 C12 -179.62(12) . . . 7_756 no
C11 Cd1 K1 C12 103.7(2) 2_757 . . 7_756 no
C21 Cd1 K1 C12 33.56(12) 2_757 . . 7_756 no
C21 Cd1 K1 C12 -80.00(12) . . . 7_756 no
K1 Cd1 K1 C12 -28.79(7) 2_757 . . 7_756 no
K2 Cd1 K1 C12 151.21(7) 5_857 . . 7_756 no
K2 Cd1 K1 C12 -132.56(8) . . . 7_756 no
K2 Cd1 K1 C12 70.82(8) 1_455 . . 7_756 no
C11 Cd1 K1 C22 -36.97(13) . . . 8_554 no
C11 Cd1 K1 C22 -113.7(2) 2_757 . . 8_554 no
C21 Cd1 K1 C22 176.21(12) 2_757 . . 8_554 no
C21 Cd1 K1 C22 62.65(12) . . . 8_554 no
K1 Cd1 K1 C22 113.86(8) 2_757 . . 8_554 no
K2 Cd1 K1 C22 -66.14(8) 5_857 . . 8_554 no
K2 Cd1 K1 C22 10.09(8) . . . 8_554 no
K2 Cd1 K1 C22 -146.53(8) 1_455 . . 8_554 no
C11 Cd1 K1 C22 143.03(13) . . . 2_757 no
C11 Cd1 K1 C22 66.3(2) 2_757 . . 2_757 no
C21 Cd1 K1 C22 -3.79(12) 2_757 . . 2_757 no
C21 Cd1 K1 C22 -117.35(12) . . . 2_757 no
K1 Cd1 K1 C22 -66.14(8) 2_757 . . 2_757 no
K2 Cd1 K1 C22 113.86(8) 5_857 . . 2_757 no
K2 Cd1 K1 C22 -169.91(8) . . . 2_757 no
K2 Cd1 K1 C22 33.47(8) 1_455 . . 2_757 no
C11 Cd1 K1 Cd1 -152.4(185) . . . 7_756 no
C11 Cd1 K1 Cd1 130.9(185) 2_757 . . 7_756 no
C21 Cd1 K1 Cd1 60.8(185) 2_757 . . 7_756 no
C21 Cd1 K1 Cd1 -52.7(185) . . . 7_756 no
K1 Cd1 K1 Cd1 -1.5(185) 2_757 . . 7_756 no
K2 Cd1 K1 Cd1 178.5(434) 5_857 . . 7_756 no
K2 Cd1 K1 Cd1 -105.3(185) . . . 7_756 no
K2 Cd1 K1 Cd1 98.1(185) 1_455 . . 7_756 no
C11 Cd1 C11 C12 43.0(151) 2_757 . . . no
C21 Cd1 C11 C12 -73.8(151) 2_757 . . . no
C21 Cd1 C11 C12 158.5(151) . . . . no
K1 Cd1 C11 C12 102.6(151) 2_757 . . . no
K1 Cd1 C11 C12 -102.2(151) . . . . no
K2 Cd1 C11 C12 43.0(151) 5_857 . . . no
K2 Cd1 C11 C12 144.8(152) . . . . no
K2 Cd1 C11 C12 -13.9(152) 1_455 . . . no
C11 Cd1 C11 K2 -101.83(8) 2_757 . . . no
C21 Cd1 C11 K2 141.39(10) 2_757 . . . no
C21 Cd1 C11 K2 13.68(12) . . . . no
K1 Cd1 C11 K2 -42.2(2) 2_757 . . . no
K1 Cd1 C11 K2 112.90(10) . . . . no
K2 Cd1 C11 K2 -101.83(8) 5_857 . . . no
K2 Cd1 C11 K2 0.0 . . . . no
K2 Cd1 C11 K2 -158.72(4) 1_455 . . . no
C11 Cd1 C11 K1 145.27(10) 2_757 . . . no
C21 Cd1 C11 K1 28.48(12) 2_757 . . . no
C21 Cd1 C11 K1 -99.22(10) . . . . no
K1 Cd1 C11 K1 -155.15(8) 2_757 . . . no
K1 Cd1 C11 K1 0.0 . . . . no
K2 Cd1 C11 K1 145.27(10) 5_857 . . . no
K2 Cd1 C11 K1 -112.90(10) . . . . no
K2 Cd1 C11 K1 88.37(7) 1_455 . . . no
C11 Cd1 C11 K2 0.001(1) 2_757 . . 5_857 no
C21 Cd1 C11 K2 -116.78(10) 2_757 . . 5_857 no
C21 Cd1 C11 K2 115.51(10) . . . 5_857 no
K1 Cd1 C11 K2 59.6(2) 2_757 . . 5_857 no
K1 Cd1 C11 K2 -145.27(10) . . . 5_857 no
K2 Cd1 C11 K2 0.0 5_857 . . 5_857 no
K2 Cd1 C11 K2 101.83(8) . . . 5_857 no
K2 Cd1 C11 K2 -56.90(7) 1_455 . . 5_857 no
C11 K2 C11 C12 -54.8(2) 2_857 . . . no
C11 K2 C11 C12 -18.7(2) 6_655 . . . no
C11 K2 C11 C12 -91.8(2) 5_857 . . . no
C21 K2 C11 C12 73.5(2) 2_857 . . . no
C21 K2 C11 C12 170.9(2) . . . . no
C12 K2 C11 C12 -86.9(3) 2_857 . . . no
C12 K2 C11 C12 0.000(2) . . . . no
C22 K2 C11 C12 78.8(2) 2_857 . . . no
C22 K2 C11 C12 170.6(2) . . . . no
C12 K2 C11 C12 1.6(3) 6_655 . . . no
C12 K2 C11 C12 -112.9(2) 5_857 . . . no
C11 K2 C11 Cd1 124.67(8) 2_857 . . . no
C11 K2 C11 Cd1 160.74(10) 6_655 . . . no
C11 K2 C11 Cd1 87.72(11) 5_857 . . . no
C21 K2 C11 Cd1 -107.04(11) 2_857 . . . no
C21 K2 C11 Cd1 -9.67(9) . . . . no
C12 K2 C11 Cd1 92.6(2) 2_857 . . . no
C12 K2 C11 Cd1 179.5(3) . . . . no
C22 K2 C11 Cd1 -101.68(11) 2_857 . . . no
C22 K2 C11 Cd1 -9.94(11) . . . . no
C12 K2 C11 Cd1 -178.91(10) 6_655 . . . no
C12 K2 C11 Cd1 66.54(10) 5_857 . . . no
C11 K2 C11 K1 -147.09(10) 2_857 . . . no
C11 K2 C11 K1 -111.02(4) 6_655 . . . no
C11 K2 C11 K1 176.0(2) 5_857 . . . no
C21 K2 C11 K1 -18.80(15) 2_857 . . . no
C21 K2 C11 K1 78.57(11) . . . . no
C12 K2 C11 K1 -179.21(11) 2_857 . . . no
C12 K2 C11 K1 -92.3(2) . . . . no
C22 K2 C11 K1 -13.44(13) 2_857 . . . no
C22 K2 C11 K1 78.31(12) . . . . no
C12 K2 C11 K1 -90.67(11) 6_655 . . . no
C12 K2 C11 K1 154.78(13) 5_857 . . . no
C11 K2 C11 K2 36.95(7) 2_857 . . 5_857 no
C11 K2 C11 K2 73.02(13) 6_655 . . 5_857 no
C11 K2 C11 K2 0.0 5_857 . . 5_857 no
C21 K2 C11 K2 165.24(9) 2_857 . . 5_857 no
C21 K2 C11 K2 -97.39(10) . . . 5_857 no
C12 K2 C11 K2 4.8(2) 2_857 . . 5_857 no
C12 K2 C11 K2 91.8(2) . . . 5_857 no
C22 K2 C11 K2 170.61(10) 2_857 . . 5_857 no
C22 K2 C11 K2 -97.65(10) . . . 5_857 no
C12 K2 C11 K2 93.37(10) 6_655 . . 5_857 no
C12 K2 C11 K2 -21.18(9) 5_857 . . 5_857 no
N1 K1 C11 C12 -127.9(3) . . . . no
N1 K1 C11 C12 52.1(3) 7_756 . . . no
C11 K1 C11 C12 -135.5(123) 7_756 . . . no
C21 K1 C11 C12 -21.5(3) 8_554 . . . no
C21 K1 C11 C12 158.5(3) 2_757 . . . no
C12 K1 C11 C12 0.000(2) . . . . no
C12 K1 C11 C12 180.000(2) 7_756 . . . no
C22 K1 C11 C12 -31.6(2) 8_554 . . . no
C22 K1 C11 C12 148.4(2) 2_757 . . . no
Cd1 K1 C11 C12 179.1(3) . . . . no
Cd1 K1 C11 C12 -0.9(3) 7_756 . . . no
N1 K1 C11 Cd1 53.0(2) . . . . no
N1 K1 C11 Cd1 -127.0(2) 7_756 . . . no
C11 K1 C11 Cd1 45.3(122) 7_756 . . . no
C21 K1 C11 Cd1 159.41(8) 8_554 . . . no
C21 K1 C11 Cd1 -20.59(8) 2_757 . . . no
C12 K1 C11 Cd1 -179.1(3) . . . . no
C12 K1 C11 Cd1 0.9(3) 7_756 . . . no
C22 K1 C11 Cd1 149.34(10) 8_554 . . . no
C22 K1 C11 Cd1 -30.66(10) 2_757 . . . no
Cd1 K1 C11 Cd1 0.000(1) . . . . no
Cd1 K1 C11 Cd1 180.000(2) 7_756 . . . no
N1 K1 C11 K2 -38.0(2) . . . . no
N1 K1 C11 K2 142.0(2) 7_756 . . . no
C11 K1 C11 K2 -45.6(122) 7_756 . . . no
C21 K1 C11 K2 68.42(12) 8_554 . . . no
C21 K1 C11 K2 -111.58(12) 2_757 . . . no
C12 K1 C11 K2 89.9(3) . . . . no
C12 K1 C11 K2 -90.1(3) 7_756 . . . no
C22 K1 C11 K2 58.35(12) 8_554 . . . no
C22 K1 C11 K2 -121.65(12) 2_757 . . . no
Cd1 K1 C11 K2 -90.99(11) . . . . no
Cd1 K1 C11 K2 89.01(11) 7_756 . . . no
N1 K1 C11 K2 135.1(2) . . . 5_857 no
N1 K1 C11 K2 -44.9(2) 7_756 . . 5_857 no
C11 K1 C11 K2 127.5(122) 7_756 . . 5_857 no
C21 K1 C11 K2 -118.5(2) 8_554 . . 5_857 no
C21 K1 C11 K2 61.5(2) 2_757 . . 5_857 no
C12 K1 C11 K2 -97.0(3) . . . 5_857 no
C12 K1 C11 K2 83.0(3) 7_756 . . 5_857 no
C22 K1 C11 K2 -128.5(2) 8_554 . . 5_857 no
C22 K1 C11 K2 51.5(2) 2_757 . . 5_857 no
Cd1 K1 C11 K2 82.1(2) . . . 5_857 no
Cd1 K1 C11 K2 -97.9(2) 7_756 . . 5_857 no
Cd1 C11 C12 K2 -144.9(152) . . . . no
K2 C11 C12 K2 0.0 . . . . no
K1 C11 C12 K2 112.93(11) . . . . no
K2 C11 C12 K2 -101.86(8) 5_857 . . . no
Cd1 C11 C12 K1 102.2(151) . . . . no
K2 C11 C12 K1 -112.93(11) . . . . no
K1 C11 C12 K1 0.0 . . . . no
K2 C11 C12 K1 145.21(12) 5_857 . . . no
Cd1 C11 C12 K2 -43.0(151) . . . 5_857 no
K2 C11 C12 K2 101.86(8) . . . 5_857 no
K1 C11 C12 K2 -145.21(12) . . . 5_857 no
K2 C11 C12 K2 0.0 5_857 . . 5_857 no
C11 K2 C12 C11 0.000(2) . . . . no
C11 K2 C12 C11 154.5(2) 2_857 . . . no
C11 K2 C12 C11 159.6(2) 6_655 . . . no
C11 K2 C12 C11 83.9(2) 5_857 . . . no
C21 K2 C12 C11 -116.7(2) 2_857 . . . no
C21 K2 C12 C11 -8.7(2) . . . . no
C12 K2 C12 C11 120.3(2) 2_857 . . . no
C22 K2 C12 C11 -104.2(2) 2_857 . . . no
C22 K2 C12 C11 -10.3(2) . . . . no
C12 K2 C12 C11 -178.3(3) 6_655 . . . no
C12 K2 C12 C11 64.6(2) 5_857 . . . no
C11 K2 C12 K1 59.2(2) . . . . no
C11 K2 C12 K1 -146.36(13) 2_857 . . . no
C11 K2 C12 K1 -141.23(12) 6_655 . . . no
C11 K2 C12 K1 143.05(11) 5_857 . . . no
C21 K2 C12 K1 -57.52(12) 2_857 . . . no
C21 K2 C12 K1 50.48(10) . . . . no
C12 K2 C12 K1 179.46(10) 2_857 . . . no
C22 K2 C12 K1 -45.04(11) 2_857 . . . no
C22 K2 C12 K1 48.90(13) . . . . no
C12 K2 C12 K1 -119.13(10) 6_655 . . . no
C12 K2 C12 K1 123.80(13) 5_857 . . . no
C11 K2 C12 K2 -64.6(2) . . . 5_857 no
C11 K2 C12 K2 89.8(2) 2_857 . . 5_857 no
C11 K2 C12 K2 94.98(10) 6_655 . . 5_857 no
C11 K2 C12 K2 19.26(8) 5_857 . . 5_857 no
C21 K2 C12 K2 178.68(8) 2_857 . . 5_857 no
C21 K2 C12 K2 -73.32(9) . . . 5_857 no
C12 K2 C12 K2 55.67(6) 2_857 . . 5_857 no
C22 K2 C12 K2 -168.84(10) 2_857 . . 5_857 no
C22 K2 C12 K2 -74.90(11) . . . 5_857 no
C12 K2 C12 K2 117.07(14) 6_655 . . 5_857 no
C12 K2 C12 K2 0.0 5_857 . . 5_857 no
N1 K1 C12 C11 53.9(3) . . . . no
N1 K1 C12 C11 -126.1(3) 7_756 . . . no
C11 K1 C12 C11 179.998(3) 7_756 . . . no
C11 K1 C12 C11 0.000(3) . . . . no
C21 K1 C12 C11 159.7(2) 8_554 . . . no
C21 K1 C12 C11 -20.3(2) 2_757 . . . no
C12 K1 C12 C11 175.2(102) 7_756 . . . no
C22 K1 C12 C11 146.8(3) 8_554 . . . no
C22 K1 C12 C11 -33.2(3) 2_757 . . . no
Cd1 K1 C12 C11 -0.6(2) . . . . no
Cd1 K1 C12 C11 179.4(2) 7_756 . . . no
N1 K1 C12 K2 -7.4(2) . . . . no
N1 K1 C12 K2 172.6(2) 7_756 . . . no
C11 K1 C12 K2 118.7(2) 7_756 . . . no
C11 K1 C12 K2 -61.3(2) . . . . no
C21 K1 C12 K2 98.41(10) 8_554 . . . no
C21 K1 C12 K2 -81.59(10) 2_757 . . . no
C12 K1 C12 K2 113.8(101) 7_756 . . . no
C22 K1 C12 K2 85.45(11) 8_554 . . . no
C22 K1 C12 K2 -94.55(11) 2_757 . . . no
Cd1 K1 C12 K2 -61.94(7) . . . . no
Cd1 K1 C12 K2 118.06(7) 7_756 . . . no
N1 K1 C12 K2 92.6(2) . . . 5_857 no
N1 K1 C12 K2 -87.4(2) 7_756 . . 5_857 no
C11 K1 C12 K2 -141.4(2) 7_756 . . 5_857 no
C11 K1 C12 K2 38.6(2) . . . 5_857 no
C21 K1 C12 K2 -161.63(11) 8_554 . . 5_857 no
C21 K1 C12 K2 18.37(11) 2_757 . . 5_857 no
C12 K1 C12 K2 -146.2(101) 7_756 . . 5_857 no
C22 K1 C12 K2 -174.59(14) 8_554 . . 5_857 no
C22 K1 C12 K2 5.41(14) 2_757 . . 5_857 no
Cd1 K1 C12 K2 38.01(8) . . . 5_857 no
Cd1 K1 C12 K2 -141.99(8) 7_756 . . 5_857 no
C11 Cd1 C21 C22 -78.5(21) . . . . no
C11 Cd1 C21 C22 41.4(21) 2_757 . . . no
C21 Cd1 C21 C22 162.0(21) 2_757 . . . no
K1 Cd1 C21 C22 69.2(20) 2_757 . . . no
K1 Cd1 C21 C22 -136.5(20) . . . . no
K2 Cd1 C21 C22 -18.0(21) 5_857 . . . no
K2 Cd1 C21 C22 -65.6(20) . . . . no
K2 Cd1 C21 C22 90.7(21) 1_455 . . . no
C11 Cd1 C21 K1 -147.72(8) . . . 2_757 no
C11 Cd1 C21 K1 -27.74(11) 2_757 . . 2_757 no
C21 Cd1 C21 K1 92.81(8) 2_757 . . 2_757 no
K1 Cd1 C21 K1 0.0 2_757 . . 2_757 no
K1 Cd1 C21 K1 154.32(3) . . . 2_757 no
K2 Cd1 C21 K1 -87.19(8) 5_857 . . 2_757 no
K2 Cd1 C21 K1 -134.79(10) . . . 2_757 no
K2 Cd1 C21 K1 21.48(14) 1_455 . . 2_757 no
C11 Cd1 C21 K2 -12.93(11) . . . . no
C11 Cd1 C21 K2 107.04(10) 2_757 . . . no
C21 Cd1 C21 K2 -132.40(10) 2_757 . . . no
K1 Cd1 C21 K2 134.79(10) 2_757 . . . no
K1 Cd1 C21 K2 -70.90(7) . . . . no
K2 Cd1 C21 K2 47.60(10) 5_857 . . . no
K2 Cd1 C21 K2 0.0 . . . . no
K2 Cd1 C21 K2 156.27(6) 1_455 . . . no
C11 K2 C21 C22 -179.3(3) . . . . no
C11 K2 C21 C22 15.2(3) 2_857 . . . no
C11 K2 C21 C22 155.5(3) 6_655 . . . no
C11 K2 C21 C22 104.4(3) 5_857 . . . no
C21 K2 C21 C22 -61.9(3) 2_857 . . . no
C12 K2 C21 C22 37.9(3) 2_857 . . . no
C12 K2 C21 C22 -175.9(3) . . . . no
C22 K2 C21 C22 -80.0(3) 2_857 . . . no
C22 K2 C21 C22 0.000(2) . . . . no
C12 K2 C21 C22 -146.0(3) 6_655 . . . no
C12 K2 C21 C22 97.4(3) 5_857 . . . no
C11 K2 C21 Cd1 9.62(8) . . . . no
C11 K2 C21 Cd1 -155.92(9) 2_857 . . . no
C11 K2 C21 Cd1 -15.6(2) 6_655 . . . no
C11 K2 C21 Cd1 -66.74(9) 5_857 . . . no
C21 K2 C21 Cd1 126.99(11) 2_857 . . . no
C12 K2 C21 Cd1 -133.27(10) 2_857 . . . no
C12 K2 C21 Cd1 13.01(10) . . . . no
C22 K2 C21 Cd1 108.91(10) 2_857 . . . no
C22 K2 C21 Cd1 -171.1(3) . . . . no
C12 K2 C21 Cd1 42.9(3) 6_655 . . . no
C12 K2 C21 Cd1 -73.70(9) 5_857 . . . no
C11 K2 C21 K1 90.36(15) . . . 2_757 no
C11 K2 C21 K1 -75.2(2) 2_857 . . 2_757 no
C11 K2 C21 K1 65.1(3) 6_655 . . 2_757 no
C11 K2 C21 K1 14.00(15) 5_857 . . 2_757 no
C21 K2 C21 K1 -152.3(2) 2_857 . . 2_757 no
C12 K2 C21 K1 -52.5(2) 2_857 . . 2_757 no
C12 K2 C21 K1 93.8(2) . . . 2_757 no
C22 K2 C21 K1 -170.35(14) 2_857 . . 2_757 no
C22 K2 C21 K1 -90.4(3) . . . 2_757 no
C12 K2 C21 K1 123.6(2) 6_655 . . 2_757 no
C12 K2 C21 K1 7.04(13) 5_857 . . 2_757 no
Cd1 C21 C22 K1 -68.7(20) . . . 2_757 no
K1 C21 C22 K1 0.0 2_757 . . 2_757 no
K2 C21 C22 K1 -134.20(11) . . . 2_757 no
Cd1 C21 C22 K2 65.5(20) . . . . no
K1 C21 C22 K2 134.20(11) 2_757 . . . no
K2 C21 C22 K2 0.0 . . . . no
C11 K2 C22 C21 0.7(3) . . . . no
C11 K2 C22 C21 -166.7(3) 2_857 . . . no
C11 K2 C22 C21 -86.5(5) 6_655 . . . no
C11 K2 C22 C21 -77.5(3) 5_857 . . . no
C21 K2 C22 C21 121.4(3) 2_857 . . . no
C21 K2 C22 C21 0.000(3) . . . . no
C12 K2 C22 C21 -145.2(3) 2_857 . . . no
C12 K2 C22 C21 4.5(3) . . . . no
C22 K2 C22 C21 101.2(3) 2_857 . . . no
C12 K2 C22 C21 108.9(5) 6_655 . . . no
C12 K2 C22 C21 -77.2(3) 5_857 . . . no
C11 K2 C22 K1 50.38(12) . . . 2_757 no
C11 K2 C22 K1 -117.02(12) 2_857 . . 2_757 no
C11 K2 C22 K1 -36.8(6) 6_655 . . 2_757 no
C11 K2 C22 K1 -27.86(12) 5_857 . . 2_757 no
C21 K2 C22 K1 171.08(11) 2_857 . . 2_757 no
C21 K2 C22 K1 49.7(2) . . . 2_757 no
C12 K2 C22 K1 -95.51(12) 2_857 . . 2_757 no
C12 K2 C22 K1 54.18(14) . . . 2_757 no
C22 K2 C22 K1 150.9(2) 2_857 . . 2_757 no
C12 K2 C22 K1 158.5(3) 6_655 . . 2_757 no
C12 K2 C22 K1 -27.54(11) 5_857 . . 2_757 no
